data_7227814
loop_
_publ_author_name
'Akune, Yoko'
'Hirosawa, Risa'
'Endo, Natsuko'
'Hatano, Sayumi'
'Hosokai, Takuya'
'Sato, Hiroyasu'
'Matsumoto, Shinya'

_publ_section_title
;
 Tuning of fluorescence efficiency via local modification of the crystal
 structure by benzyl groups in polymorphs of a pyrazine dye
;
_journal_issue 14
_journal_name_full CrystEngComm
_journal_page_first 1947
_journal_paper_doi 10.1039/C7CE00164A
_journal_volume 19
_journal_year 2017
_chemical_formula_moiety 'C34 H24 Cl4 N6'
_chemical_formula_sum 'C34 H24 Cl4 N6'
_chemical_formula_weight 658.42
_space_group_IT_number 14
_symmetry_cell_setting monoclinic
_symmetry_Int_Tables_number 14
_symmetry_space_group_name_Hall '-P 2yn'
_symmetry_space_group_name_H-M 'P 1 21/n 1'
_atom_sites_solution_hydrogens geom
_atom_sites_solution_primary direct
_atom_sites_solution_secondary difmap
_audit_update_record
;
2017-01-05 deposited with the CCDC.
2017-03-08 downloaded from the CCDC.
;
_cell_angle_alpha 90.0000
_cell_angle_beta 90.1994(14)
_cell_angle_gamma 90.0000
_cell_formula_units_Z 2
_cell_length_a 14.6554(5)
_cell_length_b 6.00711(18)
_cell_length_c 17.9996(5)
_cell_measurement_reflns_used 7645
_cell_measurement_temperature 296
_cell_measurement_theta_max 68.03
_cell_measurement_theta_min 3.02
_cell_volume 1584.61(8)
_computing_cell_refinement 'RAPID AUTO'
_computing_data_collection 'RAPID AUTO (Rigaku, ????)'
_computing_data_reduction 'RAPID AUTO'
_computing_molecular_graphics 'CrystalStructure 4.0'
_computing_publication_material 'CrystalStructure 4.0 (Rigaku, 2010)'
_computing_structure_refinement 'SHELXL97 (Sheldrick, 2008)'
_computing_structure_solution 'SIR2004 (Burla, et al., 2005)'
_diffrn_ambient_temperature 296
_diffrn_detector_area_resol_mean 10.000
_diffrn_measured_fraction_theta_full 0.972
_diffrn_measured_fraction_theta_max 0.972
_diffrn_measurement_device_type 'Rigaku R-AXIS RAPID'
_diffrn_measurement_method \w
_diffrn_radiation_type 'Cu K\a'
_diffrn_radiation_wavelength 1.54187
_diffrn_reflns_av_R_equivalents 0.0713
_diffrn_reflns_limit_h_max 17
_diffrn_reflns_limit_h_min -17
_diffrn_reflns_limit_k_max 7
_diffrn_reflns_limit_k_min -7
_diffrn_reflns_limit_l_max 21
_diffrn_reflns_limit_l_min -21
_diffrn_reflns_number 13776
_diffrn_reflns_theta_full 67.00
_diffrn_reflns_theta_max 67.00
_diffrn_standards_number 0
_exptl_absorpt_coefficient_mu 3.669
_exptl_absorpt_correction_T_max 0.7514
_exptl_absorpt_correction_T_min 0.6276
_exptl_absorpt_correction_type numerical
_exptl_crystal_colour orange
_exptl_crystal_density_diffrn 1.380
_exptl_crystal_density_method 'not measured'
_exptl_crystal_description block
_exptl_crystal_F_000 676.00
_exptl_crystal_size_max 0.340
_exptl_crystal_size_mid 0.200
_exptl_crystal_size_min 0.140
_refine_diff_density_max 0.370
_refine_diff_density_min -0.260
_refine_ls_extinction_coef 0.0073(10)
_refine_ls_extinction_method SHELXL
_refine_ls_goodness_of_fit_ref 1.606
_refine_ls_hydrogen_treatment constr
_refine_ls_number_parameters 200
_refine_ls_number_reflns 2750
_refine_ls_number_restraints 0
_refine_ls_R_factor_gt 0.0762
_refine_ls_shift/su_max 0.001
_refine_ls_structure_factor_coef Fsqd
_refine_ls_weighting_details 'w = 1/[\s^2^(Fo^2^)+(0.0550P)^2^+0.3000P] where P=(Fo^2^+2Fc^2^)/3'
_refine_ls_weighting_scheme calc
_refine_ls_wR_factor_ref 0.2408
_reflns_number_gt 1151
_reflns_number_total 2751
_reflns_threshold_expression F^2^>2.0\s(F^2^)
_cod_data_source_file c7ce00164a2.cif
_cod_data_source_block pClo_160427_3
_cod_depositor_comments 'Adding full bibliography for 7227814--7227815.cif.'
_cod_original_cell_volume 1584.62(8)
_cod_database_code 7227814

loop_
_symmetry_equiv_pos_site_id
_symmetry_equiv_pos_as_xyz
1 +X,+Y,+Z
2 1/2-X,1/2+Y,1/2-Z
3 -X,-Y,-Z
4 1/2+X,1/2-Y,1/2+Z

loop_
_atom_site_label
_atom_site_type_symbol
_atom_site_fract_x
_atom_site_fract_y
_atom_site_fract_z
_atom_site_U_iso_or_equiv
_atom_site_adp_type
_atom_site_occupancy
_atom_site_symmetry_multiplicity
_atom_site_calc_flag
_atom_site_refinement_flags
Cl1 Cl 0.57728(12) 0.0494(4) 0.90963(10) 0.1427(9) Uani 1.0 4 d .
Cl2 Cl 1.16440(15) -0.1220(4) 0.54608(10) 0.1544(10) Uani 1.0 4 d .
N1 N 1.0066(3) 0.4045(7) 0.8510(3) 0.0859(13) Uani 1.0 4 d .
N2 N 0.9500(3) 0.6276(7) 0.9483(3) 0.0861(13) Uani 1.0 4 d .
N18 N 1.1261(4) -0.0388(10) 0.9382(3) 0.1215(19) Uani 1.0 4 d .
C1 C 1.0025(4) 0.4544(9) 0.9260(3) 0.0826(15) Uani 1.0 4 d .
C2 C 0.8385(4) 0.3662(9) 0.8320(3) 0.0826(15) Uani 1.0 4 d .
C3 C 0.8386(5) 0.1547(10) 0.8647(3) 0.0940(17) Uani 1.0 4 d .
C4 C 0.7558(5) 0.4743(10) 0.8228(3) 0.0980(18) Uani 1.0 4 d .
C5 C 1.0498(4) 0.3309(9) 0.9796(3) 0.0815(15) Uani 1.0 4 d .
C6 C 0.9272(4) 0.4739(9) 0.8064(3) 0.0932(17) Uani 1.0 4 d .
C7 C 0.6751(5) 0.3771(12) 0.8461(3) 0.1038(19) Uani 1.0 4 d .
C8 C 0.7581(5) 0.0616(10) 0.8881(3) 0.1002(18) Uani 1.0 4 d .
C9 C 0.6765(5) 0.1683(11) 0.8796(3) 0.0976(17) Uani 1.0 4 d .
C10 C 1.0962(4) 0.4399(10) 0.8162(3) 0.0982(18) Uani 1.0 4 d .
C11 C 1.1122(4) 0.2963(10) 0.7481(3) 0.0933(17) Uani 1.0 4 d .
C12 C 1.0892(5) -0.0417(10) 0.6780(4) 0.1060(19) Uani 1.0 4 d .
C13 C 1.1430(5) 0.0396(12) 0.6232(4) 0.1022(18) Uani 1.0 4 d .
C14 C 1.0722(4) 0.0857(10) 0.7404(3) 0.0996(18) Uani 1.0 4 d .
C15 C 1.0966(4) 0.1285(10) 0.9561(3) 0.0917(17) Uani 1.0 4 d .
C16 C 1.1671(5) 0.3732(10) 0.6912(4) 0.1072(19) Uani 1.0 4 d .
C17 C 1.1833(5) 0.2408(13) 0.6292(4) 0.123(3) Uani 1.0 4 d .
H3 H 0.8931 0.0774 0.8706 0.1128 Uiso 1.0 4 calc R
H4 H 0.7544 0.6142 0.8008 0.1176 Uiso 1.0 4 calc R
H6A H 0.9377 0.4351 0.7548 0.1118 Uiso 1.0 4 calc R
H6B H 0.9210 0.6344 0.8093 0.1118 Uiso 1.0 4 calc R
H7 H 0.6200 0.4514 0.8394 0.1245 Uiso 1.0 4 calc R
H8 H 0.7592 -0.0781 0.9104 0.1203 Uiso 1.0 4 calc R
H10A H 1.1436 0.4088 0.8525 0.1179 Uiso 1.0 4 calc R
H10B H 1.1015 0.5952 0.8021 0.1179 Uiso 1.0 4 calc R
H12 H 1.0638 -0.1830 0.6736 0.1271 Uiso 1.0 4 calc R
H14 H 1.0341 0.0313 0.7774 0.1195 Uiso 1.0 4 calc R
H16 H 1.1933 0.5139 0.6945 0.1286 Uiso 1.0 4 calc R
H17 H 1.2219 0.2910 0.5919 0.1478 Uiso 1.0 4 calc R

loop_
_atom_site_aniso_label
_atom_site_aniso_U_11
_atom_site_aniso_U_22
_atom_site_aniso_U_33
_atom_site_aniso_U_12
_atom_site_aniso_U_13
_atom_site_aniso_U_23
Cl1 0.1235(15) 0.1754(19) 0.1292(16) -0.0153(12) -0.0043(11) 0.0466(13)
Cl2 0.202(3) 0.1522(18) 0.1093(15) 0.0138(14) 0.0346(13) -0.0348(12)
N1 0.097(4) 0.091(3) 0.070(3) 0.000(3) -0.014(3) -0.007(3)
N2 0.110(4) 0.081(3) 0.068(3) 0.000(3) -0.013(3) -0.003(3)
N18 0.142(5) 0.104(4) 0.119(5) 0.027(4) -0.008(4) -0.013(4)
C1 0.105(4) 0.082(4) 0.061(4) 0.001(3) -0.007(3) -0.010(3)
C2 0.104(5) 0.085(4) 0.059(3) -0.000(4) -0.017(3) -0.006(3)
C3 0.106(5) 0.086(4) 0.091(4) 0.008(4) -0.015(4) 0.007(4)
C4 0.118(5) 0.089(4) 0.087(5) 0.020(4) -0.020(4) -0.001(3)
C5 0.091(4) 0.075(4) 0.078(4) -0.000(3) -0.009(3) -0.006(3)
C6 0.119(5) 0.097(4) 0.064(4) 0.002(4) -0.009(4) -0.002(3)
C7 0.100(5) 0.122(6) 0.089(5) 0.007(4) -0.013(4) 0.007(4)
C8 0.117(5) 0.095(5) 0.089(5) 0.001(4) -0.021(4) 0.002(4)
C9 0.109(5) 0.105(5) 0.078(4) -0.006(4) -0.007(4) 0.014(4)
C10 0.096(5) 0.103(4) 0.096(5) -0.010(4) -0.002(4) -0.006(4)
C11 0.121(5) 0.081(4) 0.078(4) 0.006(4) -0.008(4) -0.007(4)
C12 0.134(6) 0.092(4) 0.092(5) -0.004(4) 0.016(4) -0.021(4)
C13 0.123(5) 0.100(5) 0.084(5) 0.009(4) 0.013(4) -0.017(4)
C14 0.112(5) 0.099(5) 0.088(5) -0.010(4) 0.018(4) -0.003(4)
C15 0.106(5) 0.087(4) 0.081(4) 0.010(4) -0.014(3) -0.004(4)
C16 0.128(5) 0.091(5) 0.102(5) -0.012(4) 0.023(4) 0.009(4)
C17 0.146(6) 0.114(6) 0.110(6) 0.003(5) 0.043(5) -0.012(5)

loop_
_atom_type_symbol
_atom_type_description
_atom_type_scat_dispersion_real
_atom_type_scat_dispersion_imag
_atom_type_scat_source
C C 0.0181 0.0091
;
International Tables for Crystallography
(1992, Vol. C, Tables 4.2.6.8 and 6.1.1.4)
;
H H 0.0000 0.0000
;
International Tables for Crystallography
(1992, Vol. C, Table 6.1.1.4)
;
N N 0.0311 0.0180
;
International Tables for Crystallography
(1992, Vol. C, Tables 4.2.6.8 and 6.1.1.4)
;
Cl Cl 0.3639 0.7018
;
International Tables for Crystallography
(1992, Vol. C, Tables 4.2.6.8 and 6.1.1.4)
;

loop_
_geom_angle_atom_site_label_1
_geom_angle_atom_site_label_2
_geom_angle_atom_site_label_3
_geom_angle
_geom_angle_publ_flag
_geom_angle_site_symmetry_1
_geom_angle_site_symmetry_3
C1 N1 C6 115.7(5) yes . .
C1 N1 C10 115.2(5) yes . .
C6 N1 C10 115.6(4) yes . .
C1 N2 C5 115.8(5) yes . 3_767
N1 C1 N2 118.7(5) yes . .
N1 C1 C5 122.3(5) yes . .
N2 C1 C5 118.9(5) yes . .
C3 C2 C4 118.4(6) yes . .
C3 C2 C6 120.8(6) yes . .
C4 C2 C6 120.8(5) yes . .
C2 C3 C8 119.9(6) yes . .
C2 C4 C7 121.0(6) yes . .
N2 C5 C1 125.3(5) yes 3_767 .
N2 C5 C15 116.2(5) yes 3_767 .
C1 C5 C15 118.3(5) yes . .
N1 C6 C2 112.9(5) yes . .
C4 C7 C9 120.0(6) yes . .
C3 C8 C9 121.9(6) yes . .
Cl1 C9 C7 120.2(5) yes . .
Cl1 C9 C8 120.9(5) yes . .
C7 C9 C8 118.9(6) yes . .
N1 C10 C11 113.7(5) yes . .
C10 C11 C14 121.9(5) yes . .
C10 C11 C16 120.0(6) yes . .
C14 C11 C16 118.2(6) yes . .
C13 C12 C14 119.9(6) yes . .
Cl2 C13 C12 119.4(6) yes . .
Cl2 C13 C17 119.3(5) yes . .
C12 C13 C17 121.2(6) yes . .
C11 C14 C12 120.2(6) yes . .
N18 C15 C5 174.1(7) yes . .
C11 C16 C17 120.2(6) yes . .
C13 C17 C16 120.1(6) yes . .
C2 C3 H3 120.042 no . .
C8 C3 H3 120.038 no . .
C2 C4 H4 119.513 no . .
C7 C4 H4 119.516 no . .
N1 C6 H6A 109.012 no . .
N1 C6 H6B 109.018 no . .
C2 C6 H6A 109.005 no . .
C2 C6 H6B 109.007 no . .
H6A C6 H6B 107.785 no . .
C4 C7 H7 120.004 no . .
C9 C7 H7 119.998 no . .
C3 C8 H8 119.072 no . .
C9 C8 H8 119.067 no . .
N1 C10 H10A 108.834 no . .
N1 C10 H10B 108.832 no . .
C11 C10 H10A 108.823 no . .
C11 C10 H10B 108.826 no . .
H10A C10 H10B 107.690 no . .
C13 C12 H12 120.035 no . .
C14 C12 H12 120.046 no . .
C11 C14 H14 119.879 no . .
C12 C14 H14 119.875 no . .
C11 C16 H16 119.898 no . .
C17 C16 H16 119.883 no . .
C13 C17 H17 119.939 no . .
C16 C17 H17 119.942 no . .

loop_
_geom_bond_atom_site_label_1
_geom_bond_atom_site_label_2
_geom_bond_distance
_geom_bond_publ_flag
_geom_bond_site_symmetry_2
Cl1 C9 1.709(7) yes .
Cl2 C13 1.723(7) yes .
N1 C1 1.385(7) yes .
N1 C6 1.471(7) yes .
N1 C10 1.472(7) yes .
N2 C1 1.356(7) yes .
N2 C5 1.321(7) yes 3_767
N18 C15 1.141(9) yes .
C1 C5 1.399(8) yes .
C2 C3 1.401(8) yes .
C2 C4 1.384(9) yes .
C2 C6 1.525(8) yes .
C3 C8 1.373(9) yes .
C4 C7 1.385(10) yes .
C5 C15 1.459(8) yes .
C7 C9 1.391(9) yes .
C8 C9 1.366(10) yes .
C10 C11 1.518(8) yes .
C11 C14 1.401(8) yes .
C11 C16 1.384(9) yes .
C12 C13 1.356(9) yes .
C12 C14 1.383(9) yes .
C13 C17 1.349(10) yes .
C16 C17 1.391(10) yes .
C3 H3 0.930 no .
C4 H4 0.930 no .
C6 H6A 0.970 no .
C6 H6B 0.970 no .
C7 H7 0.930 no .
C8 H8 0.930 no .
C10 H10A 0.970 no .
C10 H10B 0.970 no .
C12 H12 0.930 no .
C14 H14 0.930 no .
C16 H16 0.930 no .
C17 H17 0.930 no .

loop_
_geom_contact_atom_site_label_1
_geom_contact_atom_site_label_2
_geom_contact_distance
_geom_contact_publ_flag
_geom_contact_site_symmetry_2
N1 N18 3.550(7) no .
N1 C3 2.895(8) no .
N1 C5 3.539(7) no 3_767
N1 C14 2.927(7) no .
N1 C15 2.838(7) no .
N2 N2 2.819(6) no 3_767
N2 N18 3.396(7) no 3_767
N2 C2 3.081(7) no .
N2 C6 2.735(7) no .
N2 C10 3.398(7) no .
N18 C1 3.479(8) no .
C1 C1 2.720(8) no 3_767
C1 C2 2.982(8) no .
C1 C3 3.195(8) no .
C1 C15 3.593(8) no 3_767
C2 C9 2.793(9) no .
C3 C7 2.763(9) no .
C4 C8 2.743(9) no .
C5 C5 2.608(7) no 3_767
C5 C10 3.091(8) no .
C6 C11 3.099(9) no .
C6 C14 3.374(8) no .
C10 C15 3.137(8) no .
C11 C13 2.765(9) no .
C12 C16 2.752(9) no .
C14 C17 2.747(9) no .
N2 N18 3.273(7) no 1_565
N18 N2 3.273(7) no 1_545
N18 C1 3.549(8) no 1_545
N18 C5 3.454(8) no 3_757
N18 C8 3.555(8) no 3_757
N18 C17 3.325(9) no 2_746
C1 N18 3.549(8) no 1_565
C5 N18 3.454(8) no 3_757
C8 N18 3.555(8) no 3_757
C15 C15 3.595(9) no 3_757
C17 N18 3.325(9) no 2_756
Cl1 H7 2.7976 no .
Cl1 H8 2.7741 no .
Cl2 H12 2.7562 no .
Cl2 H17 2.7465 no .
N1 H3 2.5995 no .
N1 H14 2.6357 no .
N2 H6B 2.5358 no .
N2 H10A 3.5750 no .
N2 H10B 3.4541 no .
N18 H10A 3.1104 no .
N18 H14 3.2167 no .
C1 H3 2.9465 no .
C1 H6A 3.2231 no .
C1 H6B 2.6438 no .
C1 H10A 2.4732 no .
C1 H10B 2.7958 no .
C2 H7 3.2456 no .
C2 H8 3.2366 no .
C3 H4 3.2338 no .
C3 H6A 2.9802 no .
C3 H6B 3.2813 no .
C3 H14 3.3554 no .
C4 H3 3.2345 no .
C4 H6A 2.9473 no .
C4 H6B 2.6178 no .
C5 H3 3.3771 no .
C5 H10A 2.7135 no .
C6 H3 2.6949 no .
C6 H4 2.6708 no .
C6 H10A 3.2980 no .
C6 H10B 2.6578 no .
C6 H14 3.1305 no .
C7 H8 3.2127 no .
C8 H7 3.2145 no .
C9 H3 3.2265 no .
C9 H4 3.2407 no .
C10 H6A 2.5683 no .
C10 H6B 2.8227 no .
C10 H14 2.7089 no .
C10 H16 2.6549 no .
C11 H6A 2.6919 no .
C11 H12 3.2536 no .
C11 H17 3.2433 no .
C12 H17 3.1929 no .
C13 H14 3.2077 no .
C13 H16 3.2098 no .
C14 H3 3.5252 no .
C14 H6A 2.8915 no .
C14 H10A 2.9869 no .
C14 H10B 3.2843 no .
C14 H16 3.2346 no .
C15 H3 3.3644 no .
C15 H10A 2.6066 no .
C15 H14 3.3926 no .
C16 H6A 3.5744 no .
C16 H10A 2.9328 no .
C16 H10B 2.5886 no .
C16 H14 3.2320 no .
C17 H12 3.1926 no .
H3 H6A 3.0659 no .
H3 H6B 3.5475 no .
H3 H8 2.2904 no .
H3 H14 2.6804 no .
H4 H6A 3.0126 no .
H4 H6B 2.4494 no .
H4 H7 2.3082 no .
H6A H10A 3.4898 no .
H6A H10B 2.7196 no .
H6A H14 2.8353 no .
H6B H10B 2.6591 no .
H10A H14 3.0871 no .
H10A H16 3.0068 no .
H10B H14 3.5564 no .
H10B H16 2.4132 no .
H12 H14 2.3119 no .
H16 H17 2.3191 no .
Cl1 H6A 3.0460 no 2_646
Cl1 H12 3.0132 no 2_656
Cl2 H8 3.3417 no 4_544
Cl2 H10A 3.3540 no 2_746
Cl2 H16 3.4770 no 1_545
N2 H3 3.1526 no 1_565
N2 H8 3.3756 no 1_565
N18 H3 3.4609 no 3_757
N18 H8 3.2735 no 3_757
N18 H10B 3.3102 no 1_545
N18 H16 3.5850 no 2_746
N18 H17 2.5125 no 2_746
C2 H4 3.1356 no 2_646
C3 H4 3.2806 no 2_646
C3 H6B 3.4971 no 1_545
C4 H4 3.1064 no 2_646
C4 H8 3.1168 no 1_565
C7 H4 3.2511 no 2_646
C7 H6B 3.4513 no 2_646
C7 H12 3.5364 no 2_656
C8 H4 3.1137 no 1_545
C8 H4 3.4184 no 2_646
C9 H4 3.4189 no 2_646
C9 H6A 3.2536 no 2_646
C10 H12 3.4557 no 1_565
C11 H12 3.4757 no 1_565
C11 H16 3.4713 no 2_746
C12 H7 3.0819 no 2_646
C12 H10B 3.1274 no 1_545
C12 H16 3.0887 no 1_545
C13 H10A 3.2527 no 2_746
C13 H16 3.4866 no 1_545
C14 H7 3.2593 no 2_646
C14 H10B 3.1773 no 1_545
C15 H3 3.3574 no 3_757
C15 H8 3.2092 no 3_757
C15 H17 3.4572 no 2_746
C16 H12 3.0821 no 1_565
C17 H10A 3.2432 no 2_746
C17 H10B 3.4941 no 2_746
H3 N2 3.1526 no 1_545
H3 N18 3.4609 no 3_757
H3 C15 3.3574 no 3_757
H3 H6B 2.9101 no 1_545
H4 C2 3.1356 no 2_656
H4 C3 3.2806 no 2_656
H4 C4 3.1064 no 2_656
H4 C7 3.2511 no 2_656
H4 C8 3.1137 no 1_565
H4 C8 3.4184 no 2_656
H4 C9 3.4189 no 2_656
H4 H4 3.5181 no 2_646
H4 H4 3.5181 no 2_656
H4 H6A 3.5538 no 2_656
H4 H8 2.7041 no 1_565
H6A Cl1 3.0460 no 2_656
H6A C9 3.2536 no 2_656
H6A H4 3.5538 no 2_646
H6A H7 3.4683 no 2_646
H6A H12 3.2914 no 1_565
H6B C3 3.4971 no 1_565
H6B C7 3.4513 no 2_656
H6B H3 2.9101 no 1_565
H6B H7 3.3382 no 2_656
H6B H8 3.4562 no 1_565
H6B H12 3.4040 no 1_565
H6B H14 2.9608 no 1_565
H7 C12 3.0819 no 2_656
H7 C14 3.2593 no 2_656
H7 H6A 3.4683 no 2_656
H7 H6B 3.3382 no 2_646
H7 H12 2.8213 no 2_656
H7 H14 3.1176 no 2_656
H8 Cl2 3.3417 no 4_445
H8 N2 3.3756 no 1_545
H8 N18 3.2735 no 3_757
H8 C4 3.1168 no 1_545
H8 C15 3.2092 no 3_757
H8 H4 2.7041 no 1_545
H8 H6B 3.4562 no 1_545
H10A Cl2 3.3540 no 2_756
H10A C13 3.2527 no 2_756
H10A C17 3.2432 no 2_756
H10A H16 3.4742 no 2_746
H10A H17 3.1850 no 2_756
H10B N18 3.3102 no 1_565
H10B C12 3.1274 no 1_565
H10B C14 3.1773 no 1_565
H10B C17 3.4941 no 2_756
H10B H12 2.7253 no 1_565
H10B H14 2.8343 no 1_565
H10B H17 3.4176 no 2_756
H12 Cl1 3.0132 no 2_646
H12 C7 3.5364 no 2_646
H12 C10 3.4557 no 1_545
H12 C11 3.4757 no 1_545
H12 C16 3.0821 no 1_545
H12 H6A 3.2914 no 1_545
H12 H6B 3.4040 no 1_545
H12 H7 2.8213 no 2_646
H12 H10B 2.7253 no 1_545
H12 H16 2.6567 no 1_545
H14 H6B 2.9608 no 1_545
H14 H7 3.1176 no 2_646
H14 H10B 2.8343 no 1_545
H16 Cl2 3.4770 no 1_565
H16 N18 3.5850 no 2_756
H16 C11 3.4713 no 2_756
H16 C12 3.0887 no 1_565
H16 C13 3.4866 no 1_565
H16 H10A 3.4742 no 2_756
H16 H12 2.6567 no 1_565
H17 N18 2.5125 no 2_756
H17 C15 3.4572 no 2_756
H17 H10A 3.1850 no 2_746
H17 H10B 3.4176 no 2_746

loop_
_geom_torsion_atom_site_label_1
_geom_torsion_atom_site_label_2
_geom_torsion_atom_site_label_3
_geom_torsion_atom_site_label_4
_geom_torsion
_geom_torsion_publ_flag
_geom_torsion_site_symmetry_1
_geom_torsion_site_symmetry_3
_geom_torsion_site_symmetry_4
C1 N1 C6 C2 -60.3(6) no . . .
C6 N1 C1 N2 -25.4(7) no . . .
C6 N1 C1 C5 153.8(5) no . . .
C1 N1 C10 C11 154.3(4) no . . .
C10 N1 C1 N2 113.7(5) no . . .
C10 N1 C1 C5 -67.1(6) no . . .
C6 N1 C10 C11 -66.5(6) no . . .
C10 N1 C6 C2 160.8(4) no . . .
C1 N2 C5 C1 -2.1(7) no . 3_767 3_767
C1 N2 C5 C15 172.5(4) no . 3_767 3_767
C5 N2 C1 N1 -178.8(4) no 3_767 . .
C5 N2 C1 C5 1.9(7) no 3_767 . .
N1 C1 C5 N2 178.7(5) no . . 3_767
N1 C1 C5 C15 -6.9(8) no . . .
N2 C1 C5 N2 -2.1(8) no . . 3_767
N2 C1 C5 C15 172.3(4) no . . .
C3 C2 C4 C7 0.6(8) no . . .
C4 C2 C3 C8 -1.2(8) no . . .
C3 C2 C6 N1 -30.0(7) no . . .
C6 C2 C3 C8 179.3(4) no . . .
C4 C2 C6 N1 150.5(5) no . . .
C6 C2 C4 C7 -179.9(4) no . . .
C2 C3 C8 C9 0.9(8) no . . .
C2 C4 C7 C9 0.3(8) no . . .
C4 C7 C9 Cl1 179.0(5) no . . .
C4 C7 C9 C8 -0.7(8) no . . .
C3 C8 C9 Cl1 -179.6(5) no . . .
C3 C8 C9 C7 0.1(9) no . . .
N1 C10 C11 C14 -30.0(7) no . . .
N1 C10 C11 C16 149.6(5) no . . .
C10 C11 C14 C12 -179.2(5) no . . .
C10 C11 C16 C17 178.9(5) no . . .
C14 C11 C16 C17 -1.5(9) no . . .
C16 C11 C14 C12 1.2(9) no . . .
C13 C12 C14 C11 -1.6(9) no . . .
C14 C12 C13 Cl2 179.5(5) no . . .
C14 C12 C13 C17 2.3(10) no . . .
Cl2 C13 C17 C16 -179.7(5) no . . .
C12 C13 C17 C16 -2.6(10) no . . .
C11 C16 C17 C13 2.2(10) no . . .
